data_4086658
loop_
_publ_author_name
'Chu, Wan-Yi'
'Richers, Casseday P.'
'Kahle, Elizabeth R.'
'Rauchfuss, Thomas B.'
'Arrigoni, Federica'
'Zampella, Giuseppe'

_publ_section_title
;
 Imine-Centered Reactions in Imino-Phosphine Complexes of Iron Carbonyls
;
_journal_issue 17
_journal_name_full Organometallics
_journal_page_first 2782
_journal_paper_doi 10.1021/acs.organomet.6b00318
_journal_volume 35
_journal_year 2016
_chemical_formula_moiety 'C52 H38 Cl2 Fe N2 O2 P2, 2(C F3 O3 S)'
_chemical_formula_sum 'C54 H38 Cl2 F6 Fe N2 O8 P2 S2'
_chemical_formula_weight 1209.67
_chemical_name_systematic
; 
? 
;
_space_group_crystal_system trigonal
_space_group_IT_number 148
_space_group_name_Hall '-R 3'
_space_group_name_H-M_alt 'R -3 :H'
_symmetry_space_group_name_Hall '-R 3'
_symmetry_space_group_name_H-M 'R -3 :H'
_atom_sites_solution_hydrogens geom
_audit_creation_method SHELXL-2014/7
_audit_update_record
; 
? 
;
_cell_angle_alpha 90
_cell_angle_beta 90
_cell_angle_gamma 120
_cell_formula_units_Z 18
_cell_length_a 24.4126(17)
_cell_length_b 24.4126(17)
_cell_length_c 54.953(4)
_cell_measurement_reflns_used 9685
_cell_measurement_temperature 100(2)
_cell_measurement_theta_max 25.39
_cell_measurement_theta_min 2.43
_cell_volume 28363(3)
_computing_cell_refinement 'SAINT V8.34A (Bruker, 2005)'
_computing_data_collection 'APEX2 V2014.9-0 (Bruker, 2014)'
_computing_data_reduction
; 
SAINT V8.34A, XPREP v2014/2, SADABS V2014/5, TWINABS V2012/1 
(Bruker, 2012 & 2014) 
;
_computing_molecular_graphics
; 
SHELXTL v2014-4 (Bruker, 2014), CrystalMaker v2.7.7 (CrystalMaker, 1994) 
;
_computing_publication_material 'XCIF V2014-2 (Bruker, 2014)'
_computing_structure_refinement 'SHELX-2014-6 (Sheldrick, 2015)'
_computing_structure_solution 'SHELX-2014-4 (Sheldrick, 2015)'
_diffrn_ambient_temperature 100(2)
_diffrn_measured_fraction_theta_full 0.999
_diffrn_measured_fraction_theta_max 0.996
_diffrn_measurement_device 'Bruker D8 Venture/Photon 100'
_diffrn_measurement_method 'profile data from \f and \w scans'
_diffrn_radiation_monochromator 'multilayer mirrors'
_diffrn_radiation_source 'microfocus sealed tube'
_diffrn_radiation_type MoK\a
_diffrn_radiation_wavelength 0.71073
_diffrn_radiation_wavelength_id cd04zs_sq
_diffrn_reflns_av_R_equivalents 0.0690
_diffrn_reflns_av_unetI/netI 0.0222
_diffrn_reflns_Laue_measured_fraction_full 0.999
_diffrn_reflns_Laue_measured_fraction_max 0.996
_diffrn_reflns_limit_h_max 29
_diffrn_reflns_limit_h_min -29
_diffrn_reflns_limit_k_max 29
_diffrn_reflns_limit_k_min -29
_diffrn_reflns_limit_l_max 66
_diffrn_reflns_limit_l_min -66
_diffrn_reflns_number 187748
_diffrn_reflns_point_group_measured_fraction_full 0.999
_diffrn_reflns_point_group_measured_fraction_max 0.996
_diffrn_reflns_theta_full 25.242
_diffrn_reflns_theta_max 25.453
_diffrn_reflns_theta_min 2.431
_exptl_absorpt_coefficient_mu 0.507
_exptl_absorpt_correction_T_max 0.7452
_exptl_absorpt_correction_T_min 0.6486
_exptl_absorpt_correction_type multi-scan
_exptl_absorpt_process_details 'SADABS V2014/5 (Bruker, 2014)'
_exptl_crystal_colour yellow
_exptl_crystal_density_diffrn 1.275
_exptl_crystal_density_method 'not measured'
_exptl_crystal_description prism
_exptl_crystal_F_000 11088
_exptl_crystal_id cd04zs_sq
_exptl_crystal_preparation
; 
The data crystal was mounted using oil (Parantone-N, Exxon) to a 
0.3 mm cryo-loop (Hampton Research) with the (-1 1 1) scattering 
planes roughly normal to the spindle axis. 
;
_exptl_crystal_size_max 0.435
_exptl_crystal_size_mid 0.149
_exptl_crystal_size_min 0.13
_platon_squeeze_details
; 
TITL cd04zs in R-3 
CELL   24.4126   24.4126   54.9530     90.00     90.00    120.00 
SPGR R-3 
C101 0.453 0.884 0.126 !       7.66 eA-3 
C102 0.313 0.838 0.168 !       6.85 eA-3 
C103 0.538 0.725 0.289 !       6.43 eA-3 
Q104 0.354 0.773 0.026 !       6.02 eA-3 
Q105 1.000 1.002 0.457 !       3.83 eA-3 
C106 0.836 0.259 0.594 !       3.10 eA-3 
C107 0.840 0.273 0.602 !       3.03 eA-3 
C108 0.915 0.802 0.722 !       2.75 eA-3 
C109 0.085 0.548 0.094 !       2.75 eA-3 
C110 0.398 0.203 0.738 !       2.52 eA-3 
C111 0.109 0.155 0.480 !       2.38 eA-3 
C112 0.860 0.491 0.059 !       2.37 eA-3 
C113 0.242 0.721 0.375 !       2.36 eA-3 
C114 0.850 0.209 0.602 !       2.28 eA-3 
Q115 0.873 0.828 0.492 !       2.20 eA-3 
Q116 0.750 0.453 0.712 !       1.91 eA-3 
Q117 0.905 0.334 0.261 !       1.85 eA-3 
C118 0.213 0.852 0.252 !       1.84 eA-3 
C119 0.092 0.153 0.294 !       1.60 eA-3 
C120 0.361 0.595 0.965 !       1.35 eA-3 
C121 0.392 0.844 0.145 !       1.32 eA-3 
Q122 0.072 0.782 0.597 !       1.05 eA-3 
Q123 0.360 0.983 0.036 !       0.91 eA-3 
Q124 0.047 0.668 0.559 !       0.90 eA-3 
Q125 0.412 0.905 0.796 !       0.87 eA-3 
Q126 0.750 0.694 0.969 !       0.86 eA-3 
Q127 0.346 0.155 0.476 !       0.85 eA-3 
C128 0.631 0.282 0.020 !       0.85 eA-3 
Q129 0.618 0.054 0.417 !       0.85 eA-3 
Q130 0.063 0.741 0.859 !       0.81 eA-3 
Q131 0.851 0.920 0.856 !       0.81 eA-3 
Q132 0.945 0.538 0.302 !       0.80 eA-3 
Q133 0.360 0.309 0.226 !       0.79 eA-3 
Q134 0.179 0.234 0.871 !       0.77 eA-3 
Q135 0.023 0.664 0.582 !       0.75 eA-3 
Q136 0.641 0.976 0.582 !       0.74 eA-3 
Q137 0.280 0.009 0.375 !       0.73 eA-3 
Q138 0.858 0.789 0.160 !       0.73 eA-3 
Q139 0.094 0.266 0.692 !       0.73 eA-3 
Q140 0.805 0.072 0.413 !       0.73 eA-3 
Q141 0.617 0.945 0.582 !       0.73 eA-3 
Q142 0.244 0.892 0.714 !       0.73 eA-3 
Q143 0.798 0.780 0.414 !       0.72 eA-3 
Q144 0.649 0.662 0.753 !       0.70 eA-3 
Q145 0.696 0.514 0.282 !       0.69 eA-3 
Q146 0.867 0.930 0.470 !       0.69 eA-3 
Q147 0.733 0.030 0.906 !       0.68 eA-3 
Q148 0.312 0.740 0.040 !       0.66 eA-3 
Q149 0.212 0.828 0.480 !       0.65 eA-3 
Q150 0.555 0.499 0.739 !       0.65 eA-3 
Q151 0.170 0.423 0.798 !       0.65 eA-3 
Q152 0.236 0.377 0.867 !       0.65 eA-3 
Q153 0.624 0.008 0.263 !       0.64 eA-3 
Q154 0.188 0.094 0.418 !       0.63 eA-3 
Q155 0.625 0.622 0.488 !       0.63 eA-3 
Q156 0.852 0.230 0.015 !       0.63 eA-3 
C157 1.000 1.000 0.691 !       0.63 eA-3 
Q158 0.933 0.210 0.128 !       0.63 eA-3 
Q159 0.891 0.211 0.008 !       0.62 eA-3 
Q160 0.280 0.899 0.754 !       0.62 eA-3 
Q161 0.500 0.477 0.735 !       0.62 eA-3 
Q162 0.030 0.953 0.200 !       0.62 eA-3 
Q163 0.297 0.085 0.070 !       0.62 eA-3 
Q164 0.867 0.294 0.434 !       0.62 eA-3 
Q165 0.186 0.924 0.093 !       0.61 eA-3 
Q166 0.587 0.477 0.434 !       0.61 eA-3 
Q167 0.634 0.798 0.879 !       0.60 eA-3 
Q168 0.586 0.525 0.418 !       0.60 eA-3 
Q169 0.429 0.170 0.335 !       0.60 eA-3 
Q170 0.282 0.930 0.785 !       0.60 eA-3 
Q171 0.726 0.369 0.149 !       0.60 eA-3 
Q172 0.242 0.374 0.324 !       0.59 eA-3 
Q173 0.290 0.273 0.836 !       0.59 eA-3 
Q174 0.477 0.405 0.222 !       0.59 eA-3 
Q175 0.503 0.546 0.398 !       0.59 eA-3 
Q176 0.689 0.593 0.277 !       0.58 eA-3 
Q177 0.288 0.806 0.087 !       0.58 eA-3 
Q178 0.587 0.828 0.000 !       0.58 eA-3 
Q179 0.653 0.117 0.384 !       0.58 eA-3 
Q180 0.189 0.771 0.075 !       0.58 eA-3 
Q181 0.463 0.031 0.358 !       0.58 eA-3 
Q182 0.725 0.795 0.840 !       0.58 eA-3 
Q183 0.203 0.928 0.839 !       0.58 eA-3 
Q184 0.644 0.344 0.142 !       0.58 eA-3 
Q185 0.749 0.814 0.013 !       0.58 eA-3 
Q186 0.661 0.958 0.565 !       0.57 eA-3 
Q187 0.428 0.242 0.192 !       0.57 eA-3 
Q188 0.195 0.444 0.782 !       0.57 eA-3 
Q189 0.970 0.542 0.648 !       0.56 eA-3 
Q190 0.337 0.330 0.238 !       0.56 eA-3 
Q191 0.280 0.709 0.204 !       0.55 eA-3 
Q192 0.892 0.273 0.352 !       0.55 eA-3 
Q193 0.485 0.048 0.376 !       0.55 eA-3 
Q194 0.561 0.563 0.462 !       0.55 eA-3 
Q195 0.376 0.929 0.715 !       0.54 eA-3 
Q196 0.142 0.408 0.629 !       0.54 eA-3 
Q197 0.476 0.212 0.114 !       0.54 eA-3 
Q198 0.575 0.304 0.809 !       0.54 eA-3 
Q199 0.025 0.773 0.249 !       0.54 eA-3 
;
_refine_diff_density_max 3.404
_refine_diff_density_min -1.811
_refine_diff_density_rms 0.100
_refine_ls_extinction_method none
_refine_ls_goodness_of_fit_ref 1.074
_refine_ls_hydrogen_treatment constr
_refine_ls_matrix_type full
_refine_ls_number_parameters 885
_refine_ls_number_reflns 11663
_refine_ls_number_restraints 1172
_refine_ls_restrained_S_all 1.075
_refine_ls_R_factor_all 0.0810
_refine_ls_R_factor_gt 0.0700
_refine_ls_shift/su_max 0.004
_refine_ls_shift/su_mean 0.000
_refine_ls_structure_factor_coef Fsqd
_refine_ls_weighting_details 'w=1/[\s^2^(Fo^2^)+(0.0793P)^2^+355.6706P] where P=(Fo^2^+2Fc^2^)/3'
_refine_ls_weighting_scheme calc
_refine_ls_wR_factor_gt 0.1802
_refine_ls_wR_factor_ref 0.1898
_reflns_Friedel_coverage 0.000
_reflns_number_gt 10143
_reflns_number_total 11663
_reflns_threshold_expression 'I > 2\s(I)'
_cod_data_source_file om6b00318_si_003.cif
_cod_data_source_block Fe(PN2)(OTF)2
_cod_depositor_comments
;
The following automatic conversions were performed:

'_exptl_absorpt_correction_type' value 'multi scan' changed to
'multi-scan' according to
/usr/data/users/saulius/crontab/automatic-downloads/rss-feeds/ACS/lib/dictionaries/cif_core.dic
dictionary named 'cif_core.dic' version 2.4.2 from 2011-04-26.

Automatic conversion script
Id: cif_fix_values 4268 2015-11-12 08:31:59Z antanas 

 Adding full bibliography for 4086653--4086659.cif.
;
_cod_original_cell_volume 28363(4)
_cod_database_code 4086658
_shelx_shelxl_version_number 2014/7
_shelx_space_group_comment
; 
The symmetry employed for this shelxl refinement is uniquely defined 
by the following loop, which should always be used as a source of 
symmetry information in preference to the above space-group names. 
They are only intended as comments. 
;
_shelx_estimated_absorpt_t_min 0.810
_shelx_estimated_absorpt_t_max 0.937

loop_
_space_group_symop_operation_xyz
'x, y, z'
'-y, x-y, z'
'-x+y, -x, z'
'x+2/3, y+1/3, z+1/3'
'-y+2/3, x-y+1/3, z+1/3'
'-x+y+2/3, -x+1/3, z+1/3'
'x+1/3, y+2/3, z+2/3'
'-y+1/3, x-y+2/3, z+2/3'
'-x+y+1/3, -x+2/3, z+2/3'
'-x, -y, -z'
'y, -x+y, -z'
'x-y, x, -z'
'-x+2/3, -y+1/3, -z+1/3'
'y+2/3, -x+y+1/3, -z+1/3'
'x-y+2/3, x+1/3, -z+1/3'
'-x+1/3, -y+2/3, -z+2/3'
'y+1/3, -x+y+2/3, -z+2/3'
'x-y+1/3, x+2/3, -z+2/3'

loop_
_atom_site_label
_atom_site_type_symbol
_atom_site_fract_x
_atom_site_fract_y
_atom_site_fract_z
_atom_site_U_iso_or_equiv
_atom_site_adp_type
_atom_site_occupancy
_atom_site_site_symmetry_order
_atom_site_calc_flag
_atom_site_refinement_flags_posn
_atom_site_refinement_flags_adp
_atom_site_refinement_flags_occupancy
_atom_site_disorder_assembly
_atom_site_disorder_group
Fe1 Fe 0.29776(3) 0.00432(3) 0.09633(2) 0.02335(16) Uani 1 1 d . . . . .
P1 P 0.27908(6) -0.05898(7) 0.06231(2) 0.0342(3) Uani 1 1 d D . . . .
P2 P 0.31163(4) 0.06825(5) 0.12971(2) 0.0190(2) Uani 1 1 d . . . . .
N1 N 0.20013(15) -0.05523(16) 0.10024(6) 0.0208(7) Uani 1 1 d . . . . .
N2 N 0.28235(15) 0.07089(17) 0.07953(5) 0.0245(7) Uani 1 1 d D . . . .
Cl1 Cl 0.10828(6) -0.17304(6) 0.19707(2) 0.0450(3) Uani 1 1 d . . . . .
C1 C 0.2164(2) -0.0572(2) 0.04506(7) 0.0280(9) Uani 1 1 d . . . . .
C2 C 0.16642(18) -0.05652(19) 0.05780(7) 0.0209(8) Uani 1 1 d . . . . .
C3 C 0.11903(19) -0.05396(19) 0.04500(7) 0.0228(8) Uani 1 1 d . . . . .
H3A H 0.0846 -0.0551 0.0535 0.027 Uiso 1 1 calc R U . . .
C4 C 0.1215(2) -0.0498(2) 0.01978(7) 0.0278(9) Uani 1 1 d . . . . .
H4A H 0.0899 -0.0459 0.0111 0.033 Uiso 1 1 calc R U . . .
C5 C 0.1698(2) -0.0513(2) 0.00734(7) 0.0301(10) Uani 1 1 d . . . . .
H5A H 0.1710 -0.0492 -0.0099 0.036 Uiso 1 1 calc R U . . .
C6 C 0.2166(2) -0.0557(2) 0.01994(7) 0.0345(11) Uani 1 1 d . . . . .
H6A H 0.2491 -0.0578 0.0112 0.041 Uiso 1 1 calc R U . . .
C7 C 0.15700(18) -0.06858(18) 0.08391(7) 0.0204(8) Uani 1 1 d . . . . .
H7A H 0.1146 -0.0884 0.0896 0.025 Uiso 1 1 calc R U . . .
C8 C 0.17351(19) -0.08678(19) 0.12325(7) 0.0221(8) Uani 1 1 d . . . . .
C9 C 0.1842(2) -0.1352(2) 0.13081(8) 0.0289(9) Uani 1 1 d . . . . .
H9A H 0.2065 -0.1488 0.1206 0.035 Uiso 1 1 calc R U . . .
C10 C 0.1619(2) -0.1633(2) 0.15333(8) 0.0304(9) Uani 1 1 d . . . . .
H10A H 0.1694 -0.1959 0.1588 0.037 Uiso 1 1 calc R U . . .
C11 C 0.1288(2) -0.1433(2) 0.16766(7) 0.0296(9) Uani 1 1 d . . . . .
C12 C 0.11371(19) -0.0988(2) 0.15953(7) 0.0273(9) Uani 1 1 d . . . . .
H12A H 0.0888 -0.0875 0.1693 0.033 Uiso 1 1 calc R U . . .
C13 C 0.13531(18) -0.07110(19) 0.13694(7) 0.0215(8) Uani 1 1 d . . . . .
H13A H 0.1241 -0.0416 0.1308 0.026 Uiso 1 1 calc R U . . .
C14 C 0.2518(7) -0.1391(4) 0.0708(3) 0.042(3) Uani 0.52(3) 1 d DG U P A 1
C15 C 0.1890(6) -0.1871(5) 0.0694(4) 0.040(2) Uani 0.52(3) 1 d G U P A 1
H15A H 0.1582 -0.1790 0.0624 0.048 Uiso 0.52(3) 1 calc R U P A 1
C16 C 0.1714(6) -0.2471(4) 0.0782(3) 0.042(2) Uani 0.52(3) 1 d G U P A 1
H16A H 0.1285 -0.2799 0.0772 0.050 Uiso 0.52(3) 1 calc R U P A 1
C17 C 0.2164(8) -0.2590(4) 0.0885(2) 0.048(2) Uani 0.52(3) 1 d G U P A 1
H17A H 0.2044 -0.2999 0.0945 0.058 Uiso 0.52(3) 1 calc R U P A 1
C18 C 0.2792(7) -0.2109(5) 0.0899(2) 0.049(2) Uani 0.52(3) 1 d G U P A 1
H18A H 0.3100 -0.2190 0.0969 0.059 Uiso 0.52(3) 1 calc R U P A 1
C19 C 0.2969(6) -0.1510(4) 0.0811(3) 0.043(2) Uani 0.52(3) 1 d G U P A 1
H19A H 0.3397 -0.1181 0.0820 0.051 Uiso 0.52(3) 1 calc R U P A 1
C14B C 0.2461(7) -0.1419(4) 0.0728(4) 0.039(2) Uani 0.48(3) 1 d DG U P A 2
C15B C 0.1823(7) -0.1849(6) 0.0690(4) 0.040(2) Uani 0.48(3) 1 d G U P A 2
H15B H 0.1567 -0.1724 0.0603 0.047 Uiso 0.48(3) 1 calc R U P A 2
C16B C 0.1560(6) -0.2461(5) 0.0781(3) 0.043(2) Uani 0.48(3) 1 d G U P A 2
H16B H 0.1125 -0.2755 0.0755 0.052 Uiso 0.48(3) 1 calc R U P A 2
C17B C 0.1935(8) -0.2643(4) 0.0908(2) 0.048(2) Uani 0.48(3) 1 d G U P A 2
H17B H 0.1755 -0.3061 0.0970 0.057 Uiso 0.48(3) 1 calc R U P A 2
C18B C 0.2572(8) -0.2213(6) 0.0945(3) 0.051(2) Uani 0.48(3) 1 d G U P A 2
H18B H 0.2828 -0.2337 0.1033 0.061 Uiso 0.48(3) 1 calc R U P A 2
C19B C 0.2835(6) -0.1601(5) 0.0855(3) 0.050(3) Uani 0.48(3) 1 d G U P A 2
H19B H 0.3271 -0.1307 0.0881 0.059 Uiso 0.48(3) 1 calc R U P A 2
C20 C 0.3352(5) -0.0565(6) 0.03996(19) 0.033(2) Uani 0.500(10) 1 d D U P A 1
C21 C 0.3758(5) 0.0035(6) 0.0309(2) 0.0301(18) Uani 0.500(10) 1 d . U P A 1
H21A H 0.3759 0.0392 0.0379 0.036 Uiso 0.500(10) 1 calc R U P A 1
C22 C 0.4158(5) 0.0121(6) 0.0118(2) 0.039(2) Uani 0.500(10) 1 d . U P A 1
H22A H 0.4435 0.0527 0.0052 0.046 Uiso 0.500(10) 1 calc R U P A 1
C23 C 0.4131(6) -0.0420(7) 0.0028(2) 0.050(2) Uani 0.500(10) 1 d . U P A 1
H23A H 0.4407 -0.0376 -0.0102 0.060 Uiso 0.500(10) 1 calc R U P A 1
C24 C 0.3733(7) -0.1012(7) 0.0115(3) 0.060(3) Uani 0.500(10) 1 d . U P A 1
H24A H 0.3735 -0.1365 0.0043 0.072 Uiso 0.500(10) 1 calc R U P A 1
C25 C 0.3325(6) -0.1105(7) 0.0306(2) 0.050(2) Uani 0.500(10) 1 d . U P A 1
H25A H 0.3044 -0.1514 0.0369 0.060 Uiso 0.500(10) 1 calc R U P A 1
C20B C 0.3436(4) -0.0336(4) 0.03909(13) 0.029(2) Uani 0.500(10) 1 d DG U P A 2
C21B C 0.3794(4) 0.0282(4) 0.03074(14) 0.030(2) Uani 0.500(10) 1 d G U P A 2
H21B H 0.3756 0.0611 0.0383 0.036 Uiso 0.500(10) 1 calc R U P A 2
C22B C 0.4207(3) 0.0418(4) 0.01133(14) 0.038(2) Uani 0.500(10) 1 d G U P A 2
H22B H 0.4452 0.0840 0.0056 0.045 Uiso 0.500(10) 1 calc R U P A 2
C23B C 0.4263(4) -0.0064(5) 0.00026(12) 0.047(2) Uani 0.500(10) 1 d G U P A 2
H23B H 0.4545 0.0029 -0.0130 0.057 Uiso 0.500(10) 1 calc R U P A 2
C24B C 0.3905(4) -0.0682(5) 0.00861(14) 0.051(2) Uani 0.500(10) 1 d G U P A 2
H24B H 0.3942 -0.1012 0.0010 0.062 Uiso 0.500(10) 1 calc R U P A 2
C25B C 0.3491(4) -0.0818(4) 0.02802(15) 0.041(2) Uani 0.500(10) 1 d G U P A 2
H25B H 0.3246 -0.1241 0.0337 0.049 Uiso 0.500(10) 1 calc R U P A 2
C26 C 0.3165(2) -0.0435(2) 0.11562(7) 0.0280(9) Uani 1 1 d . . . . .
C27 C 0.3801(2) 0.0437(2) 0.08899(7) 0.0324(10) Uani 1 1 d . . . . .
C28 C 0.24047(17) 0.07339(17) 0.13195(7) 0.0188(8) Uani 1 1 d . . . . .
C29 C 0.21341(17) 0.07988(18) 0.11024(6) 0.0192(8) Uani 1 1 d . . . . .
C30 C 0.15902(18) 0.08501(18) 0.11117(7) 0.0207(8) Uani 1 1 d . . . . .
H30A H 0.1420 0.0916 0.0966 0.025 Uiso 1 1 calc R U . . .
C31 C 0.12977(18) 0.08055(19) 0.13324(7) 0.0220(8) Uani 1 1 d . . . . .
H31A H 0.0917 0.0821 0.1338 0.026 Uiso 1 1 calc R U . . .
C32 C 0.15607(18) 0.07376(18) 0.15462(7) 0.0228(8) Uani 1 1 d . . . . .
H32A H 0.1359 0.0707 0.1698 0.027 Uiso 1 1 calc R U . . .
C33 C 0.21171(17) 0.07135(18) 0.15395(7) 0.0202(8) Uani 1 1 d . . . . .
H33A H 0.2302 0.0683 0.1687 0.024 Uiso 1 1 calc R U . . .
C34 C 0.24426(17) 0.09034(19) 0.08665(7) 0.0218(8) Uani 1 1 d . . . . .
H34A H 0.2355 0.1141 0.0752 0.026 Uiso 1 1 calc R U . . .
Cl2 Cl 0.4293(3) 0.1838(7) -0.01073(10) 0.0534(18) Uani 0.49(3) 1 d D U P B 1
C35 C 0.3173(8) 0.0967(8) 0.0572(2) 0.019(2) Uani 0.49(3) 1 d DG U P B 1
C36 C 0.3820(8) 0.1389(8) 0.05862(14) 0.026(3) Uani 0.49(3) 1 d DG U P B 1
H36 H 0.4028 0.1481 0.0739 0.032 Uiso 0.49(3) 1 calc R U P B 1
C37 C 0.4161(6) 0.1675(7) 0.03764(15) 0.033(3) Uani 0.49(3) 1 d DG U P B 1
H37 H 0.4603 0.1964 0.0386 0.039 Uiso 0.49(3) 1 calc R U P B 1
C38 C 0.3857(5) 0.1540(7) 0.01524(13) 0.030(2) Uani 0.49(3) 1 d DG U P B 1
C39 C 0.3210(5) 0.1119(7) 0.01382(19) 0.028(3) Uani 0.49(3) 1 d DG U P B 1
H39 H 0.3002 0.1026 -0.0015 0.033 Uiso 0.49(3) 1 calc R U P B 1
C40 C 0.2869(6) 0.0832(7) 0.0348(3) 0.026(3) Uani 0.49(3) 1 d DG U P B 1
H40 H 0.2427 0.0543 0.0338 0.032 Uiso 0.49(3) 1 calc R U P B 1
Cl2B Cl 0.4287(3) 0.2082(6) -0.00864(11) 0.0467(18) Uani 0.51(3) 1 d D U P B 2
C35B C 0.3156(7) 0.1096(7) 0.0582(2) 0.022(3) Uani 0.51(3) 1 d DG U P B 2
C36B C 0.3795(7) 0.1541(7) 0.06033(14) 0.023(2) Uani 0.51(3) 1 d DG U P B 2
H36B H 0.3995 0.1630 0.0758 0.028 Uiso 0.51(3) 1 calc R U P B 2
C37B C 0.4142(5) 0.1856(7) 0.03979(16) 0.026(2) Uani 0.51(3) 1 d DG U P B 2
H37B H 0.4579 0.2160 0.0412 0.032 Uiso 0.51(3) 1 calc R U P B 2
C38B C 0.3850(5) 0.1726(7) 0.01714(14) 0.032(2) Uani 0.51(3) 1 d DG U P B 2
C39B C 0.3211(5) 0.1281(7) 0.01504(19) 0.029(3) Uani 0.51(3) 1 d DG U P B 2
H39B H 0.3011 0.1192 -0.0004 0.034 Uiso 0.51(3) 1 calc R U P B 2
C40B C 0.2864(5) 0.0966(7) 0.0356(2) 0.021(2) Uani 0.51(3) 1 d DG U P B 2
H40B H 0.2427 0.0662 0.0342 0.025 Uiso 0.51(3) 1 calc R U P B 2
C41 C 0.32819(18) 0.04757(19) 0.15967(6) 0.0210(8) Uani 1 1 d . . . . .
C42 C 0.2869(2) -0.0114(2) 0.16930(7) 0.0277(9) Uani 1 1 d . . . . .
H42A H 0.2493 -0.0390 0.1607 0.033 Uiso 1 1 calc R U . . .
C43 C 0.2993(2) -0.0309(2) 0.19127(7) 0.0301(9) Uani 1 1 d . . . . .
H43A H 0.2702 -0.0712 0.1977 0.036 Uiso 1 1 calc R U . . .
C44 C 0.3548(2) 0.0092(2) 0.20381(7) 0.0286(9) Uani 1 1 d . . . . .
H44A H 0.3644 -0.0042 0.2187 0.034 Uiso 1 1 calc R U . . .
C45 C 0.3960(2) 0.0687(2) 0.19453(7) 0.0284(9) Uani 1 1 d . . . . .
H45A H 0.4334 0.0964 0.2032 0.034 Uiso 1 1 calc R U . . .
C46 C 0.38314(18) 0.0881(2) 0.17260(7) 0.0234(8) Uani 1 1 d . . . . .
H46A H 0.4117 0.1289 0.1664 0.028 Uiso 1 1 calc R U . . .
C47 C 0.37472(18) 0.1483(2) 0.12397(6) 0.0239(8) Uani 1 1 d . . . . .
C48 C 0.36355(18) 0.1981(2) 0.11962(7) 0.0234(8) Uani 1 1 d . . . . .
H48A H 0.3216 0.1911 0.1203 0.028 Uiso 1 1 calc R U . . .
C49 C 0.4136(2) 0.2579(2) 0.11431(7) 0.0287(9) Uani 1 1 d . . . . .
H49A H 0.4056 0.2917 0.1113 0.034 Uiso 1 1 calc R U . . .
C50 C 0.4744(2) 0.2688(2) 0.11330(7) 0.0311(10) Uani 1 1 d . . . . .
H50A H 0.5084 0.3100 0.1097 0.037 Uiso 1 1 calc R U . . .
C51 C 0.4863(2) 0.2197(2) 0.11753(7) 0.0320(10) Uani 1 1 d . . . . .
H51A H 0.5284 0.2272 0.1168 0.038 Uiso 1 1 calc R U . . .
C52 C 0.43688(19) 0.1598(2) 0.12284(7) 0.0267(9) Uani 1 1 d . . . . .
H52A H 0.4452 0.1263 0.1257 0.032 Uiso 1 1 calc R U . . .
O1 O 0.33505(16) -0.06710(17) 0.12820(6) 0.0393(8) Uani 1 1 d . . . . .
O2 O 0.43174(15) 0.0621(2) 0.08434(6) 0.0453(9) Uani 1 1 d . . . . .
S1 S 0.22023(5) 0.23210(6) 0.05833(2) 0.0326(3) Uani 1 1 d . . . . .
O3 O 0.20741(16) 0.24418(19) 0.08271(6) 0.0463(9) Uani 1 1 d . . . . .
O5 O 0.20259(15) 0.16818(16) 0.05321(5) 0.0363(7) Uani 1 1 d . . . . .
O4 O 0.20441(16) 0.26317(16) 0.03955(6) 0.0370(7) Uani 1 1 d . . . . .
C53 C 0.3061(2) 0.2728(3) 0.05698(9) 0.0443(12) Uani 1 1 d . . . . .
F1 F 0.32686(13) 0.26805(16) 0.03518(5) 0.0511(8) Uani 1 1 d . . . . .
F2 F 0.32946(16) 0.24847(19) 0.07309(6) 0.0651(10) Uani 1 1 d . . . . .
F3 F 0.33204(15) 0.33453(16) 0.06190(6) 0.0634(10) Uani 1 1 d . . . . .
S2 S 0.0000 0.0000 0.20196(16) 0.0229(12) Uani 0.67(2) 3 d DS TU P C 1
O6 O 0.0293(4) 0.0665(2) 0.19624(18) 0.0278(19) Uani 0.67(2) 1 d D U P C 1
C54 C 0.0000 0.0000 0.2356(2) 0.025(2) Uani 0.67(2) 3 d DS TU P C 1
F4 F 0.0584(2) 0.0306(5) 0.24470(13) 0.046(2) Uani 0.67(2) 1 d D U P C 1
S2B S 0.0000 0.0000 0.1947(3) 0.026(2) Uani 0.33(2) 3 d DS TU P C 2
O6B O 0.0402(9) 0.0658(4) 0.1884(3) 0.030(4) Uani 0.33(2) 1 d D U P C 2
C54B C 0.0000 0.0000 0.2283(3) 0.026(3) Uani 0.33(2) 3 d DS TU P C 2
F4B F 0.0504(5) -0.0009(10) 0.2374(3) 0.038(3) Uani 0.33(2) 1 d D U P C 2
S3 S 0.0000 0.0000 0.08180(3) 0.0173(3) Uani 1 3 d DS T P . .
O7 O 0.03760(12) -0.02879(13) 0.08774(5) 0.0218(6) Uani 1 1 d D . . . .
C55 C 0.0000 0.0000 0.04823(11) 0.0218(14) Uani 1 3 d DS T P . .
F5 F 0.05808(11) 0.03768(11) 0.03948(4) 0.0267(5) Uani 1 1 d D . . . .
S4 S 0.3333 0.6667 0.09796(18) 0.0621(17) Uani 0.443(8) 3 d DS TU P D 1
O8 O 0.3569(13) 0.6230(11) 0.1027(3) 0.084(4) Uani 0.443(8) 1 d D U P D 1
C56 C 0.3333 0.6667 0.0641(2) 0.084(3) Uani 0.443(8) 3 d DS TU P D 1
F6 F 0.3889(5) 0.6835(8) 0.0533(2) 0.151(6) Uani 0.443(8) 1 d D U P D 1
S4B S 0.3333 0.6667 0.1078(3) 0.075(2) Uani 0.272(8) 3 d DS TU P E 3
O8B O 0.3521(15) 0.6233(13) 0.0989(4) 0.047(3) Uani 0.272(8) 1 d D U P E 3
C56B C 0.3333 0.6667 0.1411(3) 0.076(3) Uani 0.272(8) 3 d DS TU P E 3
F6B F 0.2918(9) 0.6079(6) 0.1490(4) 0.121(6) Uani 0.272(8) 1 d D U P E 3
S4C S 0.3333 0.6667 0.0897(3) 0.082(2) Uani 0.284(7) 3 d DS TU P F 4
O8C O 0.3546(9) 0.6238(8) 0.0829(4) 0.088(4) Uani 0.284(7) 1 d D U P F 4
C56C C 0.3333 0.6667 0.1235(3) 0.061(3) Uani 0.284(7) 3 d DS TU P F 4
F6C F 0.2930(9) 0.6064(5) 0.1311(3) 0.113(5) Uani 0.284(7) 1 d D U P F 4

loop_
_atom_site_aniso_label
_atom_site_aniso_U_11
_atom_site_aniso_U_22
_atom_site_aniso_U_33
_atom_site_aniso_U_23
_atom_site_aniso_U_13
_atom_site_aniso_U_12
Fe1 0.0198(3) 0.0425(4) 0.0109(3) -0.0032(2) -0.0023(2) 0.0179(3)
P1 0.0339(6) 0.0681(8) 0.0177(5) -0.0146(5) -0.0073(4) 0.0382(6)
P2 0.0158(5) 0.0298(5) 0.0090(4) 0.0009(4) -0.0021(3) 0.0095(4)
N1 0.0251(17) 0.0290(18) 0.0139(15) -0.0046(13) -0.0020(13) 0.0176(15)
N2 0.0186(16) 0.040(2) 0.0067(14) 0.0011(13) -0.0022(12) 0.0086(15)
Cl1 0.0395(6) 0.0521(7) 0.0284(6) 0.0192(5) 0.0039(5) 0.0118(6)
C1 0.030(2) 0.048(3) 0.0156(19) -0.0115(17) -0.0060(16) 0.027(2)
C2 0.0233(19) 0.028(2) 0.0147(18) -0.0069(15) -0.0044(15) 0.0154(17)
C3 0.024(2) 0.030(2) 0.0172(18) -0.0031(16) -0.0016(15) 0.0162(17)
C4 0.031(2) 0.041(2) 0.0170(19) -0.0057(17) -0.0065(16) 0.022(2)
C5 0.036(2) 0.048(3) 0.0114(18) -0.0088(17) -0.0051(16) 0.024(2)
C6 0.035(2) 0.063(3) 0.015(2) -0.0128(19) -0.0017(17) 0.031(2)
C7 0.0231(19) 0.026(2) 0.0167(18) -0.0066(15) -0.0034(15) 0.0153(17)
C8 0.024(2) 0.025(2) 0.0158(18) -0.0055(15) -0.0057(15) 0.0107(17)
C9 0.032(2) 0.031(2) 0.026(2) -0.0074(17) -0.0069(17) 0.0172(19)
C10 0.030(2) 0.029(2) 0.028(2) 0.0045(17) -0.0067(18) 0.0114(19)
C11 0.024(2) 0.032(2) 0.0188(19) 0.0045(17) -0.0029(16) 0.0036(18)
C12 0.0185(19) 0.032(2) 0.023(2) -0.0005(17) 0.0003(16) 0.0068(17)
C13 0.0190(18) 0.0238(19) 0.0169(18) -0.0019(15) -0.0034(14) 0.0072(16)
C14 0.054(4) 0.060(4) 0.031(4) -0.016(3) -0.012(3) 0.044(3)
C15 0.056(4) 0.055(3) 0.035(3) -0.018(3) -0.013(3) 0.048(3)
C16 0.054(4) 0.054(3) 0.048(3) -0.015(3) -0.017(4) 0.050(3)
C17 0.058(5) 0.059(4) 0.060(4) -0.013(3) -0.015(4) 0.053(3)
C18 0.055(4) 0.063(4) 0.054(4) -0.016(3) -0.013(4) 0.048(3)
C19 0.052(4) 0.062(4) 0.041(4) -0.016(3) -0.012(3) 0.049(3)
C14B 0.053(4) 0.058(4) 0.032(4) -0.019(3) -0.009(3) 0.049(3)
C15B 0.055(4) 0.053(4) 0.034(4) -0.015(3) -0.013(3) 0.046(3)
C16B 0.054(4) 0.056(3) 0.049(4) -0.014(3) -0.016(4) 0.050(3)
C17B 0.055(5) 0.059(4) 0.060(4) -0.013(3) -0.014(4) 0.051(3)
C18B 0.056(5) 0.064(4) 0.057(4) -0.013(3) -0.012(4) 0.048(3)
C19B 0.055(4) 0.066(4) 0.043(4) -0.017(3) -0.012(4) 0.042(3)
C20 0.036(3) 0.045(4) 0.028(3) -0.013(3) -0.001(3) 0.028(3)
C21 0.034(3) 0.043(4) 0.030(3) -0.012(3) -0.001(3) 0.032(3)
C22 0.038(3) 0.047(4) 0.040(3) -0.013(4) 0.008(3) 0.028(3)
C23 0.045(4) 0.053(4) 0.054(4) -0.015(4) 0.023(3) 0.025(3)
C24 0.059(4) 0.053(5) 0.063(4) -0.017(4) 0.020(4) 0.023(4)
C25 0.051(4) 0.048(4) 0.050(4) -0.014(4) 0.014(3) 0.025(3)
C20B 0.033(3) 0.042(4) 0.027(3) -0.013(3) -0.003(3) 0.032(3)
C21B 0.030(3) 0.045(4) 0.028(3) -0.010(4) -0.001(3) 0.029(3)
C22B 0.035(3) 0.050(4) 0.035(4) -0.011(4) 0.001(3) 0.026(4)
C23B 0.040(4) 0.057(5) 0.048(4) -0.007(4) 0.009(3) 0.027(4)
C24B 0.052(4) 0.051(4) 0.052(4) -0.006(4) 0.014(3) 0.026(3)
C25B 0.044(3) 0.046(4) 0.043(3) -0.012(3) 0.010(3) 0.030(3)
C26 0.026(2) 0.045(3) 0.021(2) -0.0094(18) -0.0047(16) 0.023(2)
C27 0.031(2) 0.059(3) 0.0109(18) -0.0027(18) -0.0033(16) 0.025(2)
C28 0.0143(17) 0.0206(18) 0.0164(18) -0.0007(14) -0.0019(14) 0.0049(15)
C29 0.0183(18) 0.0209(19) 0.0128(17) -0.0008(14) -0.0047(14) 0.0057(15)
C30 0.0195(19) 0.0212(19) 0.0193(18) -0.0002(15) -0.0051(15) 0.0086(16)
C31 0.0159(18) 0.026(2) 0.0224(19) -0.0017(16) -0.0025(15) 0.0089(16)
C32 0.0207(19) 0.024(2) 0.0195(19) -0.0037(15) 0.0003(15) 0.0076(16)
C33 0.0172(18) 0.026(2) 0.0125(17) -0.0001(14) -0.0028(14) 0.0066(16)
C34 0.0133(17) 0.030(2) 0.0150(18) 0.0035(15) -0.0014(14) 0.0055(16)
Cl2 0.061(2) 0.072(4) 0.0177(15) 0.011(2) 0.0175(13) 0.026(3)
C35 0.025(3) 0.032(5) 0.012(3) 0.000(3) 0.003(3) 0.023(3)
C36 0.026(3) 0.042(6) 0.014(3) -0.001(3) 0.002(3) 0.019(4)
C37 0.030(3) 0.045(6) 0.020(3) 0.000(4) 0.009(3) 0.016(4)
C38 0.036(3) 0.044(5) 0.012(3) 0.002(3) 0.006(3) 0.021(4)
C39 0.036(3) 0.040(5) 0.012(3) 0.000(3) 0.001(3) 0.023(3)
C40 0.034(3) 0.037(6) 0.014(3) -0.003(4) 0.000(3) 0.022(4)
Cl2B 0.0470(17) 0.064(4) 0.0171(15) 0.0139(19) 0.0125(11) 0.019(2)
C35B 0.028(3) 0.031(5) 0.012(3) 0.003(3) 0.000(3) 0.019(4)
C36B 0.024(3) 0.037(5) 0.014(3) 0.000(3) 0.001(3) 0.020(4)
C37B 0.025(3) 0.041(5) 0.014(3) -0.002(3) 0.004(3) 0.018(4)
C38B 0.037(3) 0.045(5) 0.015(3) 0.001(3) 0.009(3) 0.021(4)
C39B 0.037(3) 0.042(5) 0.013(3) 0.004(4) 0.000(3) 0.024(3)
C40B 0.030(3) 0.032(5) 0.011(3) -0.002(3) -0.004(3) 0.024(3)
C41 0.0237(19) 0.033(2) 0.0096(16) -0.0019(15) -0.0042(14) 0.0168(17)
C42 0.027(2) 0.036(2) 0.0168(19) 0.0001(17) -0.0030(16) 0.0134(19)
C43 0.037(2) 0.033(2) 0.020(2) 0.0033(17) -0.0009(17) 0.017(2)
C44 0.039(2) 0.044(3) 0.0112(18) 0.0015(17) -0.0017(16) 0.027(2)
C45 0.024(2) 0.046(3) 0.0142(18) -0.0034(17) -0.0045(15) 0.0166(19)
C46 0.0207(19) 0.036(2) 0.0130(17) -0.0010(16) -0.0007(14) 0.0134(17)
C47 0.0171(18) 0.038(2) 0.0084(16) 0.0003(15) -0.0033(14) 0.0081(17)
C48 0.0201(19) 0.036(2) 0.0121(17) -0.0006(15) -0.0022(14) 0.0123(17)
C49 0.031(2) 0.035(2) 0.0142(18) -0.0010(16) -0.0046(16) 0.0115(19)
C50 0.024(2) 0.036(2) 0.018(2) -0.0003(17) -0.0025(16) 0.0037(19)
C51 0.020(2) 0.051(3) 0.0167(19) 0.0025(18) -0.0009(15) 0.011(2)
C52 0.022(2) 0.043(2) 0.0116(17) 0.0018(16) -0.0027(15) 0.0138(19)
O1 0.0422(19) 0.057(2) 0.0327(17) -0.0050(15) -0.0090(15) 0.0351(18)
O2 0.0252(17) 0.091(3) 0.0208(15) -0.0046(16) -0.0020(13) 0.0302(18)
S1 0.0328(6) 0.0402(6) 0.0175(5) 0.0023(4) -0.0013(4) 0.0127(5)
O3 0.0380(19) 0.069(2) 0.0184(15) -0.0039(15) -0.0025(13) 0.0163(18)
O5 0.0364(17) 0.0421(18) 0.0237(15) 0.0086(13) -0.0068(13) 0.0146(15)
O4 0.0448(19) 0.0398(18) 0.0241(15) 0.0016(13) -0.0061(14) 0.0195(16)
C53 0.037(3) 0.060(3) 0.026(2) -0.001(2) -0.006(2) 0.017(3)
F1 0.0339(15) 0.076(2) 0.0283(14) -0.0066(14) 0.0014(12) 0.0156(15)
F2 0.0465(19) 0.095(3) 0.0433(18) 0.0056(17) -0.0197(15) 0.0273(19)
F3 0.0431(18) 0.056(2) 0.057(2) -0.0166(16) -0.0007(15) -0.0011(15)
S2 0.0174(11) 0.0174(11) 0.034(3) 0.000 0.000 0.0087(5)
O6 0.029(4) 0.015(2) 0.035(4) 0.005(2) -0.007(3) 0.008(2)
C54 0.023(3) 0.023(3) 0.029(5) 0.000 0.000 0.0113(13)
F4 0.027(2) 0.059(5) 0.039(3) 0.014(3) -0.0032(19) 0.013(2)
S2B 0.022(2) 0.022(2) 0.035(6) 0.000 0.000 0.0110(11)
O6B 0.028(6) 0.021(5) 0.042(8) 0.000(4) 0.004(6) 0.012(4)
C54B 0.024(3) 0.024(3) 0.031(6) 0.000 0.000 0.0118(16)
F4B 0.028(4) 0.058(7) 0.033(5) 0.013(5) 0.003(4) 0.026(5)
S3 0.0181(5) 0.0181(5) 0.0157(7) 0.000 0.000 0.0091(2)
O7 0.0234(14) 0.0243(14) 0.0217(13) 0.0014(11) 0.0003(11) 0.0148(12)
C55 0.023(2) 0.023(2) 0.020(3) 0.000 0.000 0.0114(10)
F5 0.0248(12) 0.0299(13) 0.0229(11) 0.0033(9) 0.0059(9) 0.0117(10)
S4 0.0573(18) 0.0573(18) 0.072(4) 0.000 0.000 0.0286(9)
O8 0.079(6) 0.071(5) 0.098(6) 0.002(5) 0.001(5) 0.034(4)
C56 0.083(3) 0.083(3) 0.085(5) 0.000 0.000 0.0414(17)
F6 0.139(8) 0.161(9) 0.130(8) 0.003(7) 0.014(7) 0.059(7)
S4B 0.069(2) 0.069(2) 0.086(4) 0.000 0.000 0.0344(12)
O8B 0.051(5) 0.051(5) 0.064(6) -0.005(5) -0.001(5) 0.045(4)
C56B 0.073(4) 0.073(4) 0.081(5) 0.000 0.000 0.0365(18)
F6B 0.118(8) 0.115(8) 0.104(8) 0.008(7) 0.003(7) 0.039(6)
S4C 0.079(2) 0.079(2) 0.087(4) 0.000 0.000 0.0396(12)
O8C 0.086(6) 0.078(6) 0.092(7) -0.007(6) 0.007(6) 0.035(5)
C56C 0.060(3) 0.060(3) 0.064(4) 0.000 0.000 0.0299(14)
F6C 0.109(7) 0.101(7) 0.101(7) -0.001(6) 0.001(6) 0.031(5)

loop_
_atom_type_symbol
_atom_type_description
_atom_type_scat_dispersion_real
_atom_type_scat_dispersion_imag
_atom_type_scat_source
C C 0.0033 0.0016 'International Tables Vol C Tables 4.2.6.8 and 6.1.1.4'
H H 0.0000 0.0000 'International Tables Vol C Tables 4.2.6.8 and 6.1.1.4'
N N 0.0061 0.0033 'International Tables Vol C Tables 4.2.6.8 and 6.1.1.4'
O O 0.0106 0.0060 'International Tables Vol C Tables 4.2.6.8 and 6.1.1.4'
F F 0.0171 0.0103 'International Tables Vol C Tables 4.2.6.8 and 6.1.1.4'
P P 0.1023 0.0942 'International Tables Vol C Tables 4.2.6.8 and 6.1.1.4'
S S 0.1246 0.1234 'International Tables Vol C Tables 4.2.6.8 and 6.1.1.4'
Cl Cl 0.1484 0.1585 'International Tables Vol C Tables 4.2.6.8 and 6.1.1.4'
Fe Fe 0.3463 0.8444 'International Tables Vol C Tables 4.2.6.8 and 6.1.1.4'

loop_
_geom_angle_atom_site_label_1
_geom_angle_atom_site_label_2
_geom_angle_atom_site_label_3
_geom_angle
_geom_angle_site_symmetry_1
_geom_angle_site_symmetry_3
C27 Fe1 C26 84.2(2) . .
C27 Fe1 N2 94.29(18) . .
C26 Fe1 N2 169.35(16) . .
C27 Fe1 N1 168.83(17) . .
C26 Fe1 N1 93.45(17) . .
N2 Fe1 N1 90.00(13) . .
C27 Fe1 P2 94.03(14) . .
C26 Fe1 P2 88.41(13) . .
N2 Fe1 P2 81.17(9) . .
N1 Fe1 P2 96.82(9) . .
C27 Fe1 P1 88.28(14) . .
C26 Fe1 P1 94.08(13) . .
N2 Fe1 P1 96.41(10) . .
N1 Fe1 P1 81.00(9) . .
P2 Fe1 P1 176.77(4) . .
C14 P1 C20 94.3(8) . .
C14 P1 C1 107.8(5) . .
C20 P1 C1 106.0(4) . .
C1 P1 C14B 106.0(5) . .
C1 P1 C20B 102.4(3) . .
C14B P1 C20B 113.9(7) . .
C14 P1 Fe1 111.1(6) . .
C20 P1 Fe1 128.9(4) . .
C1 P1 Fe1 106.96(13) . .
C14B P1 Fe1 108.1(6) . .
C20B P1 Fe1 118.4(3) . .
C28 P2 C47 105.36(19) . .
C28 P2 C41 108.14(17) . .
C47 P2 C41 105.62(18) . .
C28 P2 Fe1 106.15(12) . .
C47 P2 Fe1 110.32(13) . .
C41 P2 Fe1 120.33(13) . .
C7 N1 C8 112.2(3) . .
C7 N1 Fe1 127.2(3) . .
C8 N1 Fe1 120.6(2) . .
C34 N2 C35 118.1(8) . .
C34 N2 C35B 105.8(7) . .
C34 N2 Fe1 126.9(3) . .
C35 N2 Fe1 115.0(8) . .
C35B N2 Fe1 127.2(7) . .
C6 C1 C2 119.1(4) . .
C6 C1 P1 122.0(3) . .
C2 C1 P1 118.9(3) . .
C3 C2 C1 119.7(3) . .
C3 C2 C7 117.3(3) . .
C1 C2 C7 122.3(3) . .
C2 C3 C4 120.3(4) . .
C2 C3 H3A 119.8 . .
C4 C3 H3A 119.8 . .
C5 C4 C3 119.9(4) . .
C5 C4 H4A 120.0 . .
C3 C4 H4A 120.0 . .
C4 C5 C6 120.2(4) . .
C4 C5 H5A 119.9 . .
C6 C5 H5A 119.9 . .
C1 C6 C5 120.6(4) . .
C1 C6 H6A 119.7 . .
C5 C6 H6A 119.7 . .
N1 C7 C2 127.2(4) . .
N1 C7 H7A 116.4 . .
C2 C7 H7A 116.4 . .
C13 C8 C9 120.4(4) . .
C13 C8 N1 120.5(3) . .
C9 C8 N1 119.0(4) . .
C10 C9 C8 119.5(4) . .
C10 C9 H9A 120.2 . .
C8 C9 H9A 120.2 . .
C11 C10 C9 119.1(4) . .
C11 C10 H10A 120.4 . .
C9 C10 H10A 120.4 . .
C10 C11 C12 121.7(4) . .
C10 C11 Cl1 118.7(3) . .
C12 C11 Cl1 119.6(3) . .
C11 C12 C13 119.1(4) . .
C11 C12 H12A 120.4 . .
C13 C12 H12A 120.4 . .
C12 C13 C8 119.6(4) . .
C12 C13 H13A 120.2 . .
C8 C13 H13A 120.2 . .
C15 C14 C19 120.0 . .
C15 C14 P1 124.1(8) . .
C19 C14 P1 115.7(8) . .
C16 C15 C14 120.0 . .
C16 C15 H15A 120.0 . .
C14 C15 H15A 120.0 . .
C15 C16 C17 120.0 . .
C15 C16 H16A 120.0 . .
C17 C16 H16A 120.0 . .
C16 C17 C18 120.0 . .
C16 C17 H17A 120.0 . .
C18 C17 H17A 120.0 . .
C19 C18 C17 120.0 . .
C19 C18 H18A 120.0 . .
C17 C18 H18A 120.0 . .
C18 C19 C14 120.0 . .
C18 C19 H19A 120.0 . .
C14 C19 H19A 120.0 . .
C15B C14B C19B 120.0 . .
C15B C14B P1 119.3(9) . .
C19B C14B P1 120.6(9) . .
C14B C15B C16B 120.0 . .
C14B C15B H15B 120.0 . .
C16B C15B H15B 120.0 . .
C17B C16B C15B 120.0 . .
C17B C16B H16B 120.0 . .
C15B C16B H16B 120.0 . .
C18B C17B C16B 120.0 . .
C18B C17B H17B 120.0 . .
C16B C17B H17B 120.0 . .
C17B C18B C19B 120.0 . .
C17B C18B H18B 120.0 . .
C19B C18B H18B 120.0 . .
C18B C19B C14B 120.0 . .
C18B C19B H19B 120.0 . .
C14B C19B H19B 120.0 . .
C25 C20 C21 122.7(8) . .
C25 C20 P1 122.9(8) . .
C21 C20 P1 113.9(8) . .
C22 C21 C20 120.8(9) . .
C22 C21 H21A 119.6 . .
C20 C21 H21A 119.6 . .
C21 C22 C23 116.0(11) . .
C21 C22 H22A 122.0 . .
C23 C22 H22A 122.0 . .
C24 C23 C22 123.8(10) . .
C24 C23 H23A 118.1 . .
C22 C23 H23A 118.1 . .
C23 C24 C25 120.7(11) . .
C23 C24 H24A 119.6 . .
C25 C24 H24A 119.6 . .
C20 C25 C24 116.0(11) . .
C20 C25 H25A 122.0 . .
C24 C25 H25A 122.0 . .
C21B C20B C25B 120.0 . .
C21B C20B P1 123.5(4) . .
C25B C20B P1 116.1(4) . .
C20B C21B C22B 120.0 . .
C20B C21B H21B 120.0 . .
C22B C21B H21B 120.0 . .
C23B C22B C21B 120.0 . .
C23B C22B H22B 120.0 . .
C21B C22B H22B 120.0 . .
C22B C23B C24B 120.0 . .
C22B C23B H23B 120.0 . .
C24B C23B H23B 120.0 . .
C23B C24B C25B 120.0 . .
C23B C24B H24B 120.0 . .
C25B C24B H24B 120.0 . .
C24B C25B C20B 120.0 . .
C24B C25B H25B 120.0 . .
C20B C25B H25B 120.0 . .
O1 C26 Fe1 171.7(4) . .
O2 C27 Fe1 172.3(5) . .
C33 C28 C29 119.0(3) . .
C33 C28 P2 122.9(3) . .
C29 C28 P2 118.1(3) . .
C30 C29 C28 119.9(3) . .
C30 C29 C34 116.7(3) . .
C28 C29 C34 122.8(3) . .
C31 C30 C29 120.1(3) . .
C31 C30 H30A 119.9 . .
C29 C30 H30A 119.9 . .
C30 C31 C32 120.0(4) . .
C30 C31 H31A 120.0 . .
C32 C31 H31A 120.0 . .
C31 C32 C33 120.2(4) . .
C31 C32 H32A 119.9 . .
C33 C32 H32A 119.9 . .
C28 C33 C32 120.7(3) . .
C28 C33 H33A 119.7 . .
C32 C33 H33A 119.7 . .
N2 C34 C29 127.3(4) . .
N2 C34 H34A 116.3 . .
C29 C34 H34A 116.3 . .
C36 C35 C40 120.0 . .
C36 C35 N2 118.6(10) . .
C40 C35 N2 121.2(10) . .
C35 C36 C37 120.0 . .
C35 C36 H36 120.0 . .
C37 C36 H36 120.0 . .
C38 C37 C36 120.0 . .
C38 C37 H37 120.0 . .
C36 C37 H37 120.0 . .
C37 C38 C39 120.0 . .
C37 C38 Cl2 119.5(5) . .
C39 C38 Cl2 120.2(5) . .
C40 C39 C38 120.0 . .
C40 C39 H39 120.0 . .
C38 C39 H39 120.0 . .
C39 C40 C35 120.0 . .
C39 C40 H40 120.0 . .
C35 C40 H40 120.0 . .
C36B C35B C40B 120.0 . .
C36B C35B N2 118.7(9) . .
C40B C35B N2 120.8(9) . .
C35B C36B C37B 120.0 . .
C35B C36B H36B 120.0 . .
C37B C36B H36B 120.0 . .
C38B C37B C36B 120.0 . .
C38B C37B H37B 120.0 . .
C36B C37B H37B 120.0 . .
C39B C38B C37B 120.0 . .
C39B C38B Cl2B 119.7(4) . .
C37B C38B Cl2B 120.2(5) . .
C40B C39B C38B 120.0 . .
C40B C39B H39B 120.0 . .
C38B C39B H39B 120.0 . .
C39B C40B C35B 120.0 . .
C39B C40B H40B 120.0 . .
C35B C40B H40B 120.0 . .
C42 C41 C46 118.9(3) . .
C42 C41 P2 119.0(3) . .
C46 C41 P2 122.0(3) . .
C41 C42 C43 121.3(4) . .
C41 C42 H42A 119.4 . .
C43 C42 H42A 119.4 . .
C42 C43 C44 119.5(4) . .
C42 C43 H43A 120.2 . .
C44 C43 H43A 120.2 . .
C45 C44 C43 119.7(4) . .
C45 C44 H44A 120.2 . .
C43 C44 H44A 120.2 . .
C44 C45 C46 120.5(4) . .
C44 C45 H45A 119.7 . .
C46 C45 H45A 119.7 . .
C45 C46 C41 120.1(4) . .
C45 C46 H46A 120.0 . .
C41 C46 H46A 120.0 . .
C48 C47 C52 118.9(4) . .
C48 C47 P2 122.7(3) . .
C52 C47 P2 118.4(3) . .
C49 C48 C47 120.1(4) . .
C49 C48 H48A 120.0 . .
C47 C48 H48A 120.0 . .
C50 C49 C48 120.6(4) . .
C50 C49 H49A 119.7 . .
C48 C49 H49A 119.7 . .
C49 C50 C51 120.0(4) . .
C49 C50 H50A 120.0 . .
C51 C50 H50A 120.0 . .
C52 C51 C50 119.9(4) . .
C52 C51 H51A 120.0 . .
C50 C51 H51A 120.0 . .
C51 C52 C47 120.5(4) . .
C51 C52 H52A 119.8 . .
C47 C52 H52A 119.8 . .
O5 S1 O3 115.5(2) . .
O5 S1 O4 114.90(19) . .
O3 S1 O4 114.5(2) . .
O5 S1 C53 103.0(2) . .
O3 S1 C53 103.6(2) . .
O4 S1 C53 102.8(2) . .
F1 C53 F3 107.1(4) . .
F1 C53 F2 107.0(5) . .
F3 C53 F2 107.4(4) . .
F1 C53 S1 112.0(3) . .
F3 C53 S1 111.9(4) . .
F2 C53 S1 111.1(4) . .
O6 S2 O6 115.4(2) . 2
O6 S2 O6 115.4(2) . 3
O6 S2 O6 115.4(2) 2 3
O6 S2 C54 102.6(3) . .
O6 S2 C54 102.6(3) 2 .
O6 S2 C54 102.6(3) 3 .
F4 C54 F4 106.8(5) 3 2
F4 C54 F4 106.8(5) 3 .
F4 C54 F4 106.8(5) 2 .
F4 C54 S2 112.1(4) 3 .
F4 C54 S2 112.1(4) 2 .
F4 C54 S2 112.1(4) . .
O6B S2B O6B 114.5(5) 2 3
O6B S2B O6B 114.5(5) 2 .
O6B S2B O6B 114.5(5) 3 .
O6B S2B C54B 103.8(6) 2 .
O6B S2B C54B 103.8(6) 3 .
O6B S2B C54B 103.8(6) . .
F4B C54B F4B 107.0(7) . 2
F4B C54B F4B 107.0(7) . 3
F4B C54B F4B 107.0(7) 2 3
F4B C54B S2B 111.8(6) . .
F4B C54B S2B 111.8(6) 2 .
F4B C54B S2B 111.8(6) 3 .
O7 S3 O7 115.04(9) 2 3
O7 S3 O7 115.04(9) 2 .
O7 S3 O7 115.04(9) 3 .
O7 S3 C55 103.07(12) 2 .
O7 S3 C55 103.07(12) 3 .
O7 S3 C55 103.07(12) . .
F5 C55 F5 107.8(3) 3 2
F5 C55 F5 107.8(3) 3 .
F5 C55 F5 107.8(3) 2 .
F5 C55 S3 111.1(3) 3 .
F5 C55 S3 111.1(3) 2 .
F5 C55 S3 111.1(3) . .
O8 S4 O8 117.0(4) 3_565 2_665
O8 S4 O8 117.0(4) 3_565 .
O8 S4 O8 117.0(4) 2_665 .
O8 S4 C56 100.2(7) 3_565 .
O8 S4 C56 100.2(7) 2_665 .
O8 S4 C56 100.2(7) . .
F6 C56 F6 102.0(10) 2_665 3_565
F6 C56 F6 102.0(10) 2_665 .
F6 C56 F6 102.0(10) 3_565 .
F6 C56 S4 116.2(8) 2_665 .
F6 C56 S4 116.2(8) 3_565 .
F6 C56 S4 116.2(8) . .
O8B S4B O8B 109.1(9) 3_565 2_665
O8B S4B O8B 109.1(9) 3_565 .
O8B S4B O8B 109.1(9) 2_665 .
O8B S4B C56B 109.8(8) 3_565 .
O8B S4B C56B 109.8(8) 2_665 .
O8B S4B C56B 109.8(8) . .
F6B C56B F6B 110.2(9) . 3_565
F6B C56B F6B 110.2(9) . 2_665
F6B C56B F6B 110.2(9) 3_565 2_665
F6B C56B S4B 108.8(9) . .
F6B C56B S4B 108.8(9) 3_565 .
F6B C56B S4B 108.8(9) 2_665 .
O8C S4C O8C 113.4(7) 3_565 2_665
O8C S4C O8C 113.4(7) 3_565 .
O8C S4C O8C 113.4(7) 2_665 .
O8C S4C C56C 105.1(8) 3_565 .
O8C S4C C56C 105.1(8) 2_665 .
O8C S4C C56C 105.1(8) . .
F6C C56C F6C 111.1(8) 3_565 2_665
F6C C56C F6C 111.0(8) 3_565 .
F6C C56C F6C 111.0(8) 2_665 .
F6C C56C S4C 107.8(9) 3_565 .
F6C C56C S4C 107.8(9) 2_665 .
F6C C56C S4C 107.8(9) . .

loop_
_geom_bond_atom_site_label_1
_geom_bond_atom_site_label_2
_geom_bond_distance
_geom_bond_site_symmetry_2
Fe1 C27 1.788(4) .
Fe1 C26 1.798(4) .
Fe1 N2 2.061(4) .
Fe1 N1 2.092(3) .
Fe1 P2 2.3207(11) .
Fe1 P1 2.3209(12) .
P1 C14 1.784(6) .
P1 C20 1.818(7) .
P1 C1 1.819(4) .
P1 C14B 1.855(6) .
P1 C20B 1.875(5) .
P2 C28 1.808(4) .
P2 C47 1.812(4) .
P2 C41 1.826(4) .
N1 C7 1.295(5) .
N1 C8 1.454(5) .
N2 C34 1.298(5) .
N2 C35 1.447(6) .
N2 C35B 1.468(6) .
Cl1 C11 1.739(4) .
C1 C6 1.381(6) .
C1 C2 1.415(6) .
C2 C3 1.382(5) .
C2 C7 1.460(5) .
C3 C4 1.389(6) .
C3 H3A 0.9500 .
C4 C5 1.379(6) .
C4 H4A 0.9500 .
C5 C6 1.386(6) .
C5 H5A 0.9500 .
C6 H6A 0.9500 .
C7 H7A 0.9500 .
C8 C13 1.393(6) .
C8 C9 1.394(6) .
C9 C10 1.388(6) .
C9 H9A 0.9500 .
C10 C11 1.381(7) .
C10 H10A 0.9500 .
C11 C12 1.383(6) .
C12 C13 1.386(6) .
C12 H12A 0.9500 .
C13 H13A 0.9500 .
C14 C15 1.3900 .
C14 C19 1.3900 .
C15 C16 1.3900 .
C15 H15A 0.9500 .
C16 C17 1.3900 .
C16 H16A 0.9500 .
C17 C18 1.3900 .
C17 H17A 0.9500 .
C18 C19 1.3900 .
C18 H18A 0.9500 .
C19 H19A 0.9500 .
C14B C15B 1.3900 .
C14B C19B 1.3900 .
C15B C16B 1.3900 .
C15B H15B 0.9500 .
C16B C17B 1.3900 .
C16B H16B 0.9500 .
C17B C18B 1.3900 .
C17B H17B 0.9500 .
C18B C19B 1.3900 .
C18B H18B 0.9500 .
C19B H19B 0.9500 .
C20 C25 1.384(16) .
C20 C21 1.389(16) .
C21 C22 1.376(15) .
C21 H21A 0.9500 .
C22 C23 1.380(15) .
C22 H22A 0.9500 .
C23 C24 1.363(19) .
C23 H23A 0.9500 .
C24 C25 1.387(16) .
C24 H24A 0.9500 .
C25 H25A 0.9500 .
C20B C21B 1.3900 .
C20B C25B 1.3900 .
C21B C22B 1.3900 .
C21B H21B 0.9500 .
C22B C23B 1.3900 .
C22B H22B 0.9500 .
C23B C24B 1.3900 .
C23B H23B 0.9500 .
C24B C25B 1.3900 .
C24B H24B 0.9500 .
C25B H25B 0.9500 .
C26 O1 1.128(5) .
C27 O2 1.135(5) .
C28 C33 1.386(5) .
C28 C29 1.410(5) .
C29 C30 1.396(5) .
C29 C34 1.456(5) .
C30 C31 1.384(5) .
C30 H30A 0.9500 .
C31 C32 1.388(6) .
C31 H31A 0.9500 .
C32 C33 1.389(6) .
C32 H32A 0.9500 .
C33 H33A 0.9500 .
C34 H34A 0.9500 .
Cl2 C38 1.710(5) .
C35 C36 1.3900 .
C35 C40 1.3900 .
C36 C37 1.3900 .
C36 H36 0.9500 .
C37 C38 1.3900 .
C37 H37 0.9500 .
C38 C39 1.3900 .
C39 C40 1.3900 .
C39 H39 0.9500 .
C40 H40 0.9500 .
Cl2B C38B 1.724(4) .
C35B C36B 1.3900 .
C35B C40B 1.3900 .
C36B C37B 1.3900 .
C36B H36B 0.9500 .
C37B C38B 1.3900 .
C37B H37B 0.9500 .
C38B C39B 1.3900 .
C39B C40B 1.3900 .
C39B H39B 0.9500 .
C40B H40B 0.9500 .
C41 C42 1.385(6) .
C41 C46 1.398(5) .
C42 C43 1.385(6) .
C42 H42A 0.9500 .
C43 C44 1.395(6) .
C43 H43A 0.9500 .
C44 C45 1.385(6) .
C44 H44A 0.9500 .
C45 C46 1.387(6) .
C45 H45A 0.9500 .
C46 H46A 0.9500 .
C47 C48 1.393(6) .
C47 C52 1.400(6) .
C48 C49 1.388(6) .
C48 H48A 0.9500 .
C49 C50 1.373(6) .
C49 H49A 0.9500 .
C50 C51 1.387(7) .
C50 H50A 0.9500 .
C51 C52 1.384(6) .
C51 H51A 0.9500 .
C52 H52A 0.9500 .
S1 O5 1.424(4) .
S1 O3 1.439(3) .
S1 O4 1.443(3) .
S1 C53 1.818(5) .
C53 F1 1.328(6) .
C53 F3 1.339(7) .
C53 F2 1.342(6) .
S2 O6 1.445(5) .
S2 O6 1.445(5) 2
S2 O6 1.445(5) 3
S2 C54 1.848(8) .
C54 F4 1.333(5) 3
C54 F4 1.333(5) 2
C54 F4 1.333(5) .
S2B O6B 1.444(7) 2
S2B O6B 1.444(7) 3
S2B O6B 1.444(7) .
S2B C54B 1.850(10) .
C54B F4B 1.337(7) .
C54B F4B 1.337(7) 2
C54B F4B 1.337(7) 3
S3 O7 1.445(2) 2
S3 O7 1.445(2) 3
S3 O7 1.445(2) .
S3 C55 1.845(6) .
C55 F5 1.335(3) 3
C55 F5 1.335(3) 2
C55 F5 1.335(3) .
S4 O8 1.466(7) 3_565
S4 O8 1.466(7) 2_665
S4 O8 1.466(7) .
S4 C56 1.863(10) .
C56 F6 1.342(8) 2_665
C56 F6 1.342(8) 3_565
C56 F6 1.342(8) .
S4B O8B 1.433(7) 3_565
S4B O8B 1.433(7) 2_665
S4B O8B 1.433(7) .
S4B C56B 1.834(10) .
C56B F6B 1.349(8) .
C56B F6B 1.349(8) 3_565
C56B F6B 1.349(8) 2_665
S4C O8C 1.431(8) 3_565
S4C O8C 1.431(8) 2_665
S4C O8C 1.431(8) .
S4C C56C 1.861(10) .
C56C F6C 1.363(8) 3_565
C56C F6C 1.363(8) 2_665
C56C F6C 1.363(8) .

loop_
_platon_squeeze_void_nr
_platon_squeeze_void_average_x
_platon_squeeze_void_average_y
_platon_squeeze_void_average_z
_platon_squeeze_void_volume
_platon_squeeze_void_count_electrons
_platon_squeeze_void_content
1 -0.010 0.491 0.041 6217 1381 ' '
